data_4338959
loop_
_publ_author_name
'Singh, Priti'
'Fiedler, Jan'
'Z\'alis, Stanislav'
'Duboc, Carole'
'Niemeyer, Mark'
'Lissner, Falk'
'Schleid, Thomas'
'Kaim, Wolfgang'

_publ_section_title
;
 Spectroelectrochemistry and DFT analysis of a new {RuNO}n redox system
 with multifrequency EPR suggesting conformational isomerism in the
 {RuNO}7 state.
;
_journal_issue 22
_journal_name_full 'Inorganic chemistry'
_journal_page_first 9254
_journal_page_last 9261
_journal_paper_doi 10.1021/ic701206a
_journal_volume 46
_journal_year 2007
_chemical_formula_sum 'C23 H17 F6 N8 O2 P Ru'
_chemical_formula_weight 683.49
_chemical_name_systematic
; 
 ? 
;
_space_group_IT_number 14
_symmetry_cell_setting monoclinic
_symmetry_space_group_name_Hall '-P 2yn'
_symmetry_space_group_name_H-M 'P 1 21/n 1'
_atom_sites_solution_hydrogens geom
_atom_sites_solution_primary direct
_atom_sites_solution_secondary difmap
_audit_creation_method SHELXL-97
_cell_angle_alpha 90.00
_cell_angle_beta 95.216(15)
_cell_angle_gamma 90.00
_cell_formula_units_Z 4
_cell_length_a 8.9165(17)
_cell_length_b 15.8829(19)
_cell_length_c 19.321(3)
_cell_measurement_reflns_used 48
_cell_measurement_temperature 173(2)
_cell_measurement_theta_max 11.5
_cell_measurement_theta_min 5.1
_cell_volume 2724.9(7)
_computing_structure_refinement 'SHELXL-97 (Sheldrick, 1997)'
_computing_structure_solution 'SHELXS-97 (Sheldrick, 1990)'
_diffrn_ambient_temperature 173(2)
_diffrn_measured_fraction_theta_full 0.993
_diffrn_measured_fraction_theta_max 0.993
_diffrn_measurement_device_type 'Siemens P4'
_diffrn_radiation_monochromator graphite
_diffrn_radiation_source 'fine-focus sealed tube'
_diffrn_radiation_type MoK\a
_diffrn_radiation_wavelength 0.71073
_diffrn_reflns_av_R_equivalents 0.0563
_diffrn_reflns_av_sigmaI/netI 0.1401
_diffrn_reflns_limit_h_max 10
_diffrn_reflns_limit_h_min 0
_diffrn_reflns_limit_k_max 19
_diffrn_reflns_limit_k_min 0
_diffrn_reflns_limit_l_max 23
_diffrn_reflns_limit_l_min -23
_diffrn_reflns_number 5651
_diffrn_reflns_theta_full 26.00
_diffrn_reflns_theta_max 26.00
_diffrn_reflns_theta_min 2.12
_diffrn_standards_decay_% 0.1
_diffrn_standards_interval_count 198
_diffrn_standards_number 2
_exptl_absorpt_coefficient_mu 0.713
_exptl_absorpt_correction_T_max 0.9585
_exptl_absorpt_correction_T_min 0.6544
_exptl_absorpt_correction_type psi-scan
_exptl_crystal_colour red
_exptl_crystal_density_diffrn 1.666
_exptl_crystal_density_method 'not measured'
_exptl_crystal_description needle
_exptl_crystal_F_000 1360
_exptl_crystal_size_max 0.65
_exptl_crystal_size_mid 0.12
_exptl_crystal_size_min 0.06
_refine_diff_density_max 0.979
_refine_diff_density_min -1.167
_refine_diff_density_rms 0.116
_refine_ls_extinction_method none
_refine_ls_goodness_of_fit_ref 0.827
_refine_ls_hydrogen_treatment refU
_refine_ls_matrix_type full
_refine_ls_number_parameters 371
_refine_ls_number_reflns 5303
_refine_ls_number_restraints 0
_refine_ls_restrained_S_all 0.827
_refine_ls_R_factor_all 0.1053
_refine_ls_R_factor_gt 0.0534
_refine_ls_shift/su_max 0.001
_refine_ls_shift/su_mean 0.000
_refine_ls_structure_factor_coef Fsqd
_refine_ls_weighting_details 'calc w=1/[\s^2^(Fo^2^)+(0.0593P)^2^] where P=(Fo^2^+2Fc^2^)/3'
_refine_ls_weighting_scheme calc
_refine_ls_wR_factor_gt 0.1201
_refine_ls_wR_factor_ref 0.1316
_reflns_number_gt 2898
_reflns_number_total 5303
_reflns_threshold_expression >2sigma(I)
_cod_data_source_file ic701206a-file004.cif
_cod_data_source_block sin02
_cod_original_sg_symbol_H-M P2(1)/n
_cod_database_code 4338959

loop_
_symmetry_equiv_pos_as_xyz
'x, y, z'
'-x+1/2, y+1/2, -z+1/2'
'-x, -y, -z'
'x-1/2, -y-1/2, z-1/2'

loop_
_atom_site_label
_atom_site_type_symbol
_atom_site_fract_x
_atom_site_fract_y
_atom_site_fract_z
_atom_site_U_iso_or_equiv
_atom_site_adp_type
_atom_site_occupancy
_atom_site_symmetry_multiplicity
_atom_site_calc_flag
_atom_site_refinement_flags
Ru Ru 1.38464(6) -0.21106(3) 1.09950(2) 0.02452(15) Uani 1 1 d .
N1 N 1.2904(6) -0.1898(3) 1.0012(2) 0.0303(13) Uani 1 1 d .
O1 O 1.2020(5) -0.1285(3) 0.9884(2) 0.0372(11) Uani 1 1 d .
O2 O 1.3262(6) -0.2336(3) 0.9518(2) 0.0475(14) Uani 1 1 d .
N2 N 1.4109(6) -0.0887(3) 1.1140(2) 0.0261(12) Uani 1 1 d .
N3 N 1.1836(6) -0.1835(3) 1.1413(2) 0.0245(12) Uani 1 1 d .
N4 N 1.5910(6) -0.1913(3) 1.0613(3) 0.0313(13) Uani 1 1 d .
N5 N 1.4751(6) -0.2439(3) 1.1983(2) 0.0271(12) Uani 1 1 d .
N6 N 1.3592(6) -0.3419(3) 1.0983(3) 0.0315(14) Uani 1 1 d .
N7 N 1.4989(7) -0.3573(3) 1.2798(3) 0.0365(14) Uani 1 1 d .
N8 N 1.3596(7) -0.4597(3) 1.1771(3) 0.0413(15) Uani 1 1 d .
C1 C 1.2988(8) -0.0458(4) 1.1426(3) 0.0280(15) Uani 1 1 d .
C2 C 1.3162(8) 0.0400(4) 1.1554(3) 0.0352(17) Uani 1 1 d .
H2A H 1.2412 0.0707 1.1765 0.047(5) Uiso 1 1 calc R
C3 C 1.4443(9) 0.0797(4) 1.1368(3) 0.0411(18) Uani 1 1 d .
H3A H 1.4574 0.1383 1.1452 0.047(5) Uiso 1 1 calc R
C4 C 1.5509(9) 0.0359(4) 1.1070(3) 0.0398(18) Uani 1 1 d .
H4A H 1.6390 0.0635 1.0945 0.047(5) Uiso 1 1 calc R
C5 C 1.5314(8) -0.0501(4) 1.0945(3) 0.0317(16) Uani 1 1 d .
C6 C 1.1677(7) -0.1001(4) 1.1582(3) 0.0267(14) Uani 1 1 d .
C7 C 1.0468(8) -0.0707(4) 1.1885(3) 0.0346(16) Uani 1 1 d .
H7A H 1.0380 -0.0123 1.1979 0.047(5) Uiso 1 1 calc R
C8 C 0.9371(9) -0.1256(5) 1.2057(4) 0.0448(19) Uani 1 1 d .
H8A H 0.8537 -0.1065 1.2287 0.047(5) Uiso 1 1 calc R
C9 C 0.9518(8) -0.2104(5) 1.1883(3) 0.0425(17) Uani 1 1 d .
H9A H 0.8764 -0.2499 1.1979 0.047(5) Uiso 1 1 calc R
C10 C 1.0770(8) -0.2363(4) 1.1569(3) 0.0325(16) Uani 1 1 d .
H10A H 1.0871 -0.2943 1.1462 0.047(5) Uiso 1 1 calc R
C11 C 1.6360(8) -0.1083(4) 1.0622(3) 0.0370(17) Uani 1 1 d .
C12 C 1.7674(8) -0.0823(5) 1.0340(4) 0.046(2) Uani 1 1 d .
H12A H 1.7956 -0.0246 1.0346 0.047(5) Uiso 1 1 calc R
C13 C 1.8552(9) -0.1421(6) 1.0053(4) 0.057(2) Uani 1 1 d .
H13A H 1.9444 -0.1254 0.9856 0.047(5) Uiso 1 1 calc R
C14 C 1.8140(8) -0.2266(5) 1.0049(4) 0.048(2) Uani 1 1 d .
H14A H 1.8749 -0.2682 0.9858 0.047(5) Uiso 1 1 calc R
C15 C 1.6818(8) -0.2486(5) 1.0330(3) 0.0406(18) Uani 1 1 d .
H15A H 1.6531 -0.3062 1.0325 0.047(5) Uiso 1 1 calc R
C16 C 1.4570(7) -0.3254(4) 1.2171(3) 0.0274(15) Uani 1 1 d .
C17 C 1.5478(8) -0.1930(4) 1.2473(3) 0.0334(16) Uani 1 1 d .
H17A H 1.5648 -0.1356 1.2364 0.047(5) Uiso 1 1 calc R
C18 C 1.5970(8) -0.2232(4) 1.3122(3) 0.0360(16) Uani 1 1 d .
H18A H 1.6478 -0.1877 1.3463 0.047(5) Uiso 1 1 calc R
C19 C 1.5698(7) -0.3070(4) 1.3259(3) 0.0328(16) Uani 1 1 d .
H19A H 1.6037 -0.3291 1.3703 0.047(5) Uiso 1 1 calc R
C20 C 1.3881(8) -0.3798(4) 1.1613(3) 0.0297(15) Uani 1 1 d .
C21 C 1.3022(8) -0.3927(4) 1.0461(3) 0.0387(17) Uani 1 1 d .
H21A H 1.2833 -0.3703 1.0006 0.047(5) Uiso 1 1 calc R
C22 C 1.2713(10) -0.4756(4) 1.0573(4) 0.053(2) Uani 1 1 d .
H22A H 1.2309 -0.5108 1.0205 0.047(5) Uiso 1 1 calc R
C23 C 1.3005(11) -0.5064(5) 1.1236(4) 0.059(2) Uani 1 1 d .
H23A H 1.2776 -0.5638 1.1320 0.047(5) Uiso 1 1 calc R
P P 1.8392(3) -0.46298(12) 1.14866(11) 0.0474(5) Uani 1 1 d .
F1 F 1.8888(6) -0.4100(3) 1.0846(2) 0.0755(15) Uani 1 1 d .
F2 F 1.7528(6) -0.3854(3) 1.1746(3) 0.0884(18) Uani 1 1 d .
F3 F 1.6895(7) -0.4890(5) 1.1055(3) 0.136(3) Uani 1 1 d .
F4 F 1.7932(7) -0.5148(3) 1.2130(3) 0.106(2) Uani 1 1 d .
F5 F 1.9174(9) -0.5405(3) 1.1181(4) 0.146(3) Uani 1 1 d .
F6 F 1.9889(6) -0.4331(5) 1.1888(3) 0.107(2) Uani 1 1 d .

loop_
_atom_site_aniso_label
_atom_site_aniso_U_11
_atom_site_aniso_U_22
_atom_site_aniso_U_33
_atom_site_aniso_U_23
_atom_site_aniso_U_13
_atom_site_aniso_U_12
Ru 0.0365(3) 0.0206(2) 0.0159(2) 0.0024(2) -0.00141(17) -0.0003(3)
N1 0.044(4) 0.029(3) 0.018(3) 0.005(2) 0.000(2) -0.002(3)
O1 0.043(3) 0.034(3) 0.034(3) 0.007(2) 0.000(2) 0.004(2)
O2 0.076(4) 0.046(3) 0.020(2) -0.003(2) -0.002(2) 0.009(3)
N2 0.033(3) 0.026(3) 0.018(3) 0.004(2) -0.006(2) -0.008(3)
N3 0.028(3) 0.025(3) 0.019(2) -0.001(2) -0.006(2) 0.000(2)
N4 0.032(3) 0.035(3) 0.026(3) 0.008(2) -0.001(2) 0.000(3)
N5 0.039(3) 0.027(3) 0.015(2) 0.002(2) -0.002(2) -0.001(3)
N6 0.054(4) 0.022(3) 0.018(3) -0.002(2) 0.003(3) -0.007(3)
N7 0.053(4) 0.030(3) 0.025(3) 0.007(2) -0.007(3) -0.008(3)
N8 0.061(4) 0.030(3) 0.031(3) 0.002(2) -0.010(3) -0.010(3)
C1 0.039(4) 0.025(3) 0.019(3) 0.003(3) -0.005(3) 0.003(3)
C2 0.055(5) 0.025(3) 0.025(3) -0.004(3) 0.001(3) -0.004(3)
C3 0.060(5) 0.025(4) 0.036(4) 0.005(3) -0.009(4) -0.007(4)
C4 0.048(5) 0.037(4) 0.034(4) 0.010(3) -0.001(3) -0.012(4)
C5 0.041(4) 0.031(3) 0.021(3) 0.007(3) -0.011(3) -0.006(3)
C6 0.036(4) 0.021(3) 0.021(3) -0.003(2) -0.006(3) -0.001(3)
C7 0.042(4) 0.028(4) 0.033(4) -0.011(3) -0.002(3) 0.001(3)
C8 0.042(5) 0.046(5) 0.047(5) -0.012(4) 0.011(4) -0.002(4)
C9 0.038(4) 0.043(4) 0.048(4) 0.000(4) 0.009(3) -0.012(4)
C10 0.041(4) 0.026(4) 0.030(3) 0.002(3) 0.003(3) -0.007(3)
C11 0.042(4) 0.041(4) 0.026(3) 0.008(3) -0.007(3) -0.011(4)
C12 0.037(5) 0.052(5) 0.048(4) 0.018(4) 0.000(4) -0.010(4)
C13 0.026(4) 0.092(7) 0.053(5) 0.028(5) 0.010(4) 0.000(5)
C14 0.034(4) 0.061(6) 0.052(4) 0.002(4) 0.010(4) 0.020(4)
C15 0.046(5) 0.046(4) 0.031(4) 0.012(3) 0.008(3) 0.009(4)
C16 0.037(4) 0.027(3) 0.017(3) 0.004(2) -0.005(3) -0.004(3)
C17 0.048(4) 0.024(4) 0.027(3) 0.000(3) -0.004(3) -0.007(3)
C18 0.050(4) 0.029(4) 0.026(3) -0.001(3) -0.015(3) -0.006(3)
C19 0.041(4) 0.035(4) 0.020(3) 0.006(3) -0.010(3) -0.005(3)
C20 0.041(4) 0.023(3) 0.024(3) 0.003(3) -0.003(3) -0.005(3)
C21 0.063(5) 0.030(4) 0.021(3) -0.004(3) -0.006(3) -0.007(4)
C22 0.089(7) 0.032(4) 0.036(4) -0.018(3) -0.009(4) -0.010(4)
C23 0.101(7) 0.025(4) 0.049(5) 0.001(4) -0.004(5) -0.010(5)
P 0.0605(15) 0.0329(10) 0.0500(12) 0.0034(9) 0.0117(11) -0.0049(10)
F1 0.113(4) 0.065(3) 0.052(3) 0.006(2) 0.024(3) -0.013(3)
F2 0.111(5) 0.057(3) 0.105(4) 0.005(3) 0.048(4) 0.015(3)
F3 0.091(5) 0.213(8) 0.105(5) -0.054(5) 0.017(4) -0.073(5)
F4 0.134(5) 0.069(4) 0.123(5) 0.055(4) 0.059(4) 0.018(4)
F5 0.205(8) 0.032(3) 0.222(8) 0.015(4) 0.142(7) 0.016(4)
F6 0.078(4) 0.170(7) 0.069(4) 0.025(4) -0.013(3) -0.024(4)

loop_
_atom_type_symbol
_atom_type_description
_atom_type_scat_dispersion_real
_atom_type_scat_dispersion_imag
_atom_type_scat_source
C C 0.0033 0.0016 'International Tables Vol C Tables 4.2.6.8 and 6.1.1.4'
H H 0.0000 0.0000 'International Tables Vol C Tables 4.2.6.8 and 6.1.1.4'
N N 0.0061 0.0033 'International Tables Vol C Tables 4.2.6.8 and 6.1.1.4'
O O 0.0106 0.0060 'International Tables Vol C Tables 4.2.6.8 and 6.1.1.4'
F F 0.0171 0.0103 'International Tables Vol C Tables 4.2.6.8 and 6.1.1.4'
P P 0.1023 0.0942 'International Tables Vol C Tables 4.2.6.8 and 6.1.1.4'
Ru Ru -1.2594 0.8363 'International Tables Vol C Tables 4.2.6.8 and 6.1.1.4'

loop_
_geom_angle_atom_site_label_1
_geom_angle_atom_site_label_2
_geom_angle_atom_site_label_3
_geom_angle
N2 Ru N1 90.18(19)
N2 Ru N4 78.7(2)
N1 Ru N4 87.0(2)
N2 Ru N5 94.93(19)
N1 Ru N5 174.8(2)
N4 Ru N5 94.7(2)
N2 Ru N3 80.4(2)
N1 Ru N3 91.8(2)
N4 Ru N3 159.01(19)
N5 Ru N3 88.41(19)
N2 Ru N6 172.50(19)
N1 Ru N6 96.8(2)
N4 Ru N6 104.2(2)
N5 Ru N6 78.0(2)
N3 Ru N6 96.7(2)
O2 N1 O1 118.6(5)
O2 N1 Ru 120.7(4)
O1 N1 Ru 120.6(4)
C5 N2 C1 121.9(5)
C5 N2 Ru 120.3(5)
C1 N2 Ru 117.8(4)
C10 N3 C6 117.7(6)
C10 N3 Ru 128.2(4)
C6 N3 Ru 114.0(4)
C15 N4 C11 117.5(6)
C15 N4 Ru 128.4(5)
C11 N4 Ru 114.1(5)
C16 N5 C17 116.1(5)
C16 N5 Ru 116.2(4)
C17 N5 Ru 127.7(4)
C21 N6 C20 115.4(5)
C21 N6 Ru 129.4(4)
C20 N6 Ru 114.7(4)
C19 N7 C16 117.5(5)
C20 N8 C23 114.7(6)
N2 C1 C2 119.0(6)
N2 C1 C6 113.9(5)
C2 C1 C6 127.0(6)
C3 C2 C1 118.9(7)
C4 C3 C2 120.5(6)
C3 C4 C5 119.8(7)
N2 C5 C4 119.7(7)
N2 C5 C11 112.9(6)
C4 C5 C11 127.4(7)
C7 C6 N3 122.5(6)
C7 C6 C1 123.5(6)
N3 C6 C1 114.0(6)
C6 C7 C8 119.9(6)
C7 C8 C9 118.0(7)
C10 C9 C8 119.3(7)
N3 C10 C9 122.6(6)
N4 C11 C12 122.0(7)
N4 C11 C5 114.0(6)
C12 C11 C5 123.9(7)
C13 C12 C11 118.7(7)
C12 C13 C14 120.5(7)
C15 C14 C13 118.3(7)
N4 C15 C14 123.0(7)
N7 C16 N5 125.1(6)
N7 C16 C20 120.5(6)
N5 C16 C20 114.4(5)
N5 C17 C18 121.2(6)
C17 C18 C19 117.6(6)
N7 C19 C18 122.5(6)
N8 C20 N6 126.9(6)
N8 C20 C16 117.7(5)
N6 C20 C16 115.4(5)
N6 C21 C22 121.6(6)
C21 C22 C23 117.9(6)
N8 C23 C22 123.3(7)
F6 P F5 92.1(4)
F6 P F2 91.4(4)
F5 P F2 176.0(4)
F6 P F3 176.9(4)
F5 P F3 88.8(5)
F2 P F3 87.6(4)
F6 P F4 92.3(4)
F5 P F4 92.5(3)
F2 P F4 89.3(3)
F3 P F4 90.7(4)
F6 P F1 86.6(3)
F5 P F1 87.6(3)
F2 P F1 90.7(3)
F3 P F1 90.5(4)
F4 P F1 178.8(4)

loop_
_geom_bond_atom_site_label_1
_geom_bond_atom_site_label_2
_geom_bond_distance
Ru N2 1.975(5)
Ru N1 2.034(5)
Ru N4 2.068(5)
Ru N5 2.070(5)
Ru N3 2.079(5)
Ru N6 2.090(5)
N1 O2 1.246(6)
N1 O1 1.264(6)
N2 C5 1.321(8)
N2 C1 1.366(8)
N3 C10 1.322(8)
N3 C6 1.375(7)
N4 C15 1.365(8)
N4 C11 1.378(8)
N5 C16 1.359(7)
N5 C17 1.364(7)
N6 C21 1.354(7)
N6 C20 1.362(7)
N7 C19 1.314(8)
N7 C16 1.334(7)
N8 C20 1.336(7)
N8 C23 1.341(9)
C1 C2 1.391(8)
C1 C6 1.504(9)
C2 C3 1.380(9)
C3 C4 1.349(10)
C4 C5 1.395(9)
C5 C11 1.489(9)
C6 C7 1.356(9)
C7 C8 1.372(9)
C8 C9 1.397(10)
C9 C10 1.380(9)
C11 C12 1.399(9)
C12 C13 1.379(11)
C13 C14 1.392(11)
C14 C15 1.387(10)
C16 C20 1.471(8)
C17 C18 1.376(8)
C18 C19 1.383(8)
C21 C22 1.366(9)
C22 C23 1.374(10)
P F6 1.555(6)
P F5 1.557(6)
P F2 1.561(5)
P F3 1.564(6)
P F4 1.575(5)
P F1 1.592(5)
